data_7237508
loop_
_publ_author_name
'Peltier, Jean-David'
'Heinrich, Beno\^it'
'Donnio, Bertrand'
'Jeannin, Olivier'
'Rault-Berthelot, Jo\"elle'
'Jacques, Emmanuel'
'Poriel, Cyril'

_publ_section_title
;
 N-Cyanoimine as an electron-withdrawing functional group for organic
 semiconductors: example of dihydroindacenodithiophene positional isomers
;
_journal_issue 48
_journal_name_full 'Journal of Materials Chemistry C'
_journal_page_first 13197
_journal_paper_doi 10.1039/C8TC04313B
_journal_volume 6
_journal_year 2018
_chemical_formula_moiety 'C30 H30 N4 S2'
_chemical_formula_sum 'C30 H30 N4 S2'
_chemical_formula_weight 510.7
_space_group_IT_number 2
_space_group_name_Hall '-P 1'
_space_group_name_H-M_alt 'P -1'
_symmetry_cell_setting triclinic
_symmetry_Int_Tables_number 2
_symmetry_space_group_name_Hall '-P 1'
_symmetry_space_group_name_H-M 'P -1'
_atom_sites_solution_hydrogens geom
_audit_conform_dict_location ftp://ftp.iucr.org/pub/cif_core.dic
_audit_conform_dict_name cif_core.dic
_audit_conform_dict_version 2.4.3
_audit_creation_date 2017-03-02T16:24:10-00:00
_audit_creation_method 'WinGX routine CIF_UPDATE'
_audit_update_record
;
2018-06-07 deposited with the CCDC.
2018-10-13 downloaded from the CCDC.
;
_cell_angle_alpha 91.827(3)
_cell_angle_beta 90.314(3)
_cell_angle_gamma 99.320(3)
_cell_formula_units_Z 1
_cell_length_a 4.8961(4)
_cell_length_b 8.3384(7)
_cell_length_c 16.1441(14)
_cell_measurement_reflns_used 2091
_cell_measurement_temperature 150(2)
_cell_measurement_theta_max 27.33
_cell_measurement_theta_min 2.48
_cell_measurement_wavelength 0.71073
_cell_volume 650.02(9)
_computing_cell_refinement 'Bruker APEX2 (Bruker, 2014)'
_computing_data_collection 'Bruker APEX2 (Bruker, 2014)'
_computing_data_reduction 'Bruker APEX2 (Bruker, 2014)'
_computing_molecular_graphics 'Ortep for Windows (Farrugia, 2012)'
_computing_publication_material 'WinGX publication routines (Farrugia, 2012)'
_computing_structure_refinement 'SHELXL-2014/7 (Sheldrick, 2014)'
_computing_structure_solution 'SIR-92 (Altomare et al., 1994)'
_diffrn_ambient_temperature 150(2)
_diffrn_detector 'CCD plate'
_diffrn_measured_fraction_theta_full 0.999
_diffrn_measured_fraction_theta_max 0.991
_diffrn_measurement_device_type 'APEXII, Bruker-AXS'
_diffrn_measurement_method 'CCD rotation images, thick slices'
_diffrn_orient_matrix_UB_11 -0.138034
_diffrn_orient_matrix_UB_12 0.001777
_diffrn_orient_matrix_UB_13 0.04531
_diffrn_orient_matrix_UB_21 0.125793
_diffrn_orient_matrix_UB_22 0.091344
_diffrn_orient_matrix_UB_23 0.028943
_diffrn_orient_matrix_UB_31 -0.089259
_diffrn_orient_matrix_UB_32 0.080244
_diffrn_orient_matrix_UB_33 -0.030831
_diffrn_radiation_monochromator graphite
_diffrn_radiation_probe x-ray
_diffrn_radiation_source 'fine-focus sealed tube'
_diffrn_radiation_type MoK\a
_diffrn_radiation_wavelength 0.71073
_diffrn_reflns_av_R_equivalents 0.032
_diffrn_reflns_av_unetI/netI 0.0591
_diffrn_reflns_Laue_measured_fraction_full 0.999
_diffrn_reflns_Laue_measured_fraction_max 0.991
_diffrn_reflns_limit_h_max 6
_diffrn_reflns_limit_h_min -4
_diffrn_reflns_limit_k_max 8
_diffrn_reflns_limit_k_min -10
_diffrn_reflns_limit_l_max 20
_diffrn_reflns_limit_l_min -15
_diffrn_reflns_number 6582
_diffrn_reflns_point_group_measured_fraction_full 0.999
_diffrn_reflns_point_group_measured_fraction_max 0.991
_diffrn_reflns_theta_full 25.242
_diffrn_reflns_theta_max 27.507
_diffrn_reflns_theta_min 2.477
_diffrn_standards_number 0
_exptl_absorpt_coefficient_mu 0.232
_exptl_absorpt_correction_T_max 0.986
_exptl_absorpt_correction_T_min 0.978
_exptl_absorpt_correction_type multi-scan
_exptl_absorpt_process_details
;
  [Sheldrick, G.M. (2014). SADABS Bruker AXS Inc., Madison, Wisconsin, USA]
;
_exptl_crystal_colour 'dark red'
_exptl_crystal_density_diffrn 1.305
_exptl_crystal_density_method 'not measured'
_exptl_crystal_description needle
_exptl_crystal_F_000 270
_exptl_crystal_size_max 0.35
_exptl_crystal_size_mid 0.08
_exptl_crystal_size_min 0.06
_refine_diff_density_max 0.34
_refine_diff_density_min -0.307
_refine_diff_density_rms 0.06
_refine_ls_extinction_method none
_refine_ls_goodness_of_fit_ref 1.03
_refine_ls_hydrogen_treatment constr
_refine_ls_matrix_type full
_refine_ls_number_constraints 0
_refine_ls_number_parameters 164
_refine_ls_number_reflns 2965
_refine_ls_number_restraints 0
_refine_ls_restrained_S_all 1.03
_refine_ls_R_factor_all 0.0717
_refine_ls_R_factor_gt 0.0444
_refine_ls_shift/su_max 0.001
_refine_ls_shift/su_mean 0
_refine_ls_structure_factor_coef Fsqd
_refine_ls_weighting_details 'w=1/[\s^2^(Fo^2^)+(0.0307P)^2^+0.3265P] where P=(Fo^2^+2Fc^2^)/3'
_refine_ls_weighting_scheme calc
_refine_ls_wR_factor_gt 0.0858
_refine_ls_wR_factor_ref 0.0965
_reflns_Friedel_coverage 0
_reflns_number_gt 2191
_reflns_number_total 2965
_reflns_threshold_expression 'I > 2\s(I)'
_cod_data_source_file c8tc04313b2.cif
_cod_data_source_block shelx
_cod_database_code 7237508

loop_
_symmetry_equiv_pos_as_xyz
'x, y, z'
'-x, -y, -z'

loop_
_atom_site_label
_atom_site_type_symbol
_atom_site_fract_x
_atom_site_fract_y
_atom_site_fract_z
_atom_site_U_iso_or_equiv
_atom_site_adp_type
_atom_site_occupancy
_atom_site_site_symmetry_order
_atom_site_calc_flag
_atom_site_refinement_flags_posn
_atom_site_refinement_flags_adp
C1 C 0.9560(4) -0.1681(2) 0.52157(11) 0.0171(4) Uani 1 1 d . .
H1 H 0.9264 -0.277 0.5351 0.021 Uiso 1 1 calc R U
C2 C 1.1597(4) -0.0555(2) 0.56031(11) 0.0164(4) Uani 1 1 d . .
C3 C 1.2016(4) 0.1089(2) 0.53860(11) 0.0168(4) Uani 1 1 d . .
C4 C 1.4337(4) 0.1989(2) 0.58966(11) 0.0171(4) Uani 1 1 d . .
C5 C 1.5254(4) 0.0800(2) 0.64365(11) 0.0175(4) Uani 1 1 d . .
C6 C 1.7282(4) 0.0742(2) 0.70616(12) 0.0191(4) Uani 1 1 d . .
H6 H 1.8541 0.1637 0.7252 0.023 Uiso 1 1 calc R U
C7 C 1.7153(4) -0.0789(2) 0.73475(12) 0.0197(4) Uani 1 1 d . .
C8 C 1.3635(4) -0.0678(2) 0.62575(11) 0.0166(4) Uani 1 1 d . .
C9 C 1.7299(4) 0.4264(2) 0.62872(13) 0.0252(5) Uani 1 1 d . .
C10 C 1.8733(4) -0.1361(3) 0.80478(12) 0.0220(4) Uani 1 1 d . .
H10A H 2.0407 -0.0584 0.8155 0.026 Uiso 1 1 calc R U
H10B H 1.9276 -0.2394 0.7885 0.026 Uiso 1 1 calc R U
C11 C 1.7062(4) -0.1567(3) 0.88418(12) 0.0254(5) Uani 1 1 d . .
H11A H 1.6638 -0.0517 0.9026 0.03 Uiso 1 1 calc R U
H11B H 1.5323 -0.2279 0.8723 0.03 Uiso 1 1 calc R U
C12 C 1.8556(4) -0.2268(3) 0.95381(12) 0.0248(5) Uani 1 1 d . .
H12A H 1.9074 -0.3288 0.9342 0.03 Uiso 1 1 calc R U
H12B H 2.0245 -0.1525 0.9677 0.03 Uiso 1 1 calc R U
C13 C 1.6843(4) -0.2565(3) 1.03168(12) 0.0272(5) Uani 1 1 d . .
H13A H 1.6427 -0.1533 1.0532 0.033 Uiso 1 1 calc R U
H13B H 1.51 -0.3249 1.017 0.033 Uiso 1 1 calc R U
C14 C 1.8241(5) -0.3364(3) 1.09959(13) 0.0305(5) Uani 1 1 d . .
H14A H 1.9957 -0.2665 1.1156 0.037 Uiso 1 1 calc R U
H14B H 1.8704 -0.4382 1.0778 0.037 Uiso 1 1 calc R U
C15 C 1.6474(5) -0.3697(3) 1.17603(14) 0.0384(6) Uani 1 1 d . .
H15A H 1.6086 -0.2689 1.1997 0.058 Uiso 1 1 calc R U
H15B H 1.7451 -0.4228 1.2159 0.058 Uiso 1 1 calc R U
H15C H 1.4768 -0.4386 1.1608 0.058 Uiso 1 1 calc R U
N1 N 1.5180(3) 0.35276(19) 0.58105(10) 0.0219(4) Uani 1 1 d . .
N2 N 1.9090(4) 0.5028(2) 0.66580(13) 0.0386(5) Uani 1 1 d . .
S1 S 1.45683(10) -0.21645(6) 0.68402(3) 0.01927(14) Uani 1 1 d . .

loop_
_atom_site_aniso_label
_atom_site_aniso_U_11
_atom_site_aniso_U_22
_atom_site_aniso_U_33
_atom_site_aniso_U_23
_atom_site_aniso_U_13
_atom_site_aniso_U_12
C1 0.0196(10) 0.0170(10) 0.0153(10) 0.0027(7) 0.0042(8) 0.0042(8)
C2 0.0157(9) 0.0203(10) 0.0145(9) 0.0027(7) 0.0044(7) 0.0060(8)
C3 0.0163(10) 0.0175(10) 0.0166(10) 0.0012(7) 0.0028(8) 0.0028(8)
C4 0.0150(10) 0.0195(10) 0.0171(10) 0.0006(8) 0.0037(8) 0.0035(8)
C5 0.0159(10) 0.0217(11) 0.0156(10) 0.0018(8) 0.0034(8) 0.0049(8)
C6 0.0176(10) 0.0216(11) 0.0179(10) 0.0008(8) 0.0000(8) 0.0020(8)
C7 0.0170(10) 0.0254(11) 0.0175(10) 0.0017(8) 0.0021(8) 0.0059(8)
C8 0.0173(10) 0.0183(10) 0.0148(10) 0.0015(7) 0.0038(8) 0.0046(8)
C9 0.0268(12) 0.0179(11) 0.0308(12) 0.0055(9) -0.0037(9) 0.0023(9)
C10 0.0194(10) 0.0275(11) 0.0204(11) 0.0028(8) -0.0012(8) 0.0068(9)
C11 0.0257(11) 0.0318(12) 0.0215(11) 0.0021(9) 0.0000(9) 0.0131(9)
C12 0.0261(11) 0.0306(12) 0.0206(11) 0.0016(9) -0.0012(9) 0.0136(9)
C13 0.0300(12) 0.0321(12) 0.0222(11) 0.0029(9) 0.0003(9) 0.0127(10)
C14 0.0383(13) 0.0353(13) 0.0217(11) 0.0038(9) -0.0015(10) 0.0169(10)
C15 0.0445(15) 0.0479(15) 0.0241(12) 0.0104(11) -0.0006(11) 0.0093(12)
N1 0.0221(9) 0.0187(9) 0.0245(9) 0.0026(7) -0.0022(7) 0.0017(7)
N2 0.0344(11) 0.0264(11) 0.0525(13) 0.0043(9) -0.0125(10) -0.0020(9)
S1 0.0190(3) 0.0200(3) 0.0194(3) 0.00471(18) -0.00075(19) 0.00420(19)

loop_
_atom_type_symbol
_atom_type_description
_atom_type_scat_dispersion_real
_atom_type_scat_dispersion_imag
_atom_type_scat_source
C C 0.0033 0.0016 'International Tables Vol C Tables 4.2.6.8 and 6.1.1.4'
H H 0 0 'International Tables Vol C Tables 4.2.6.8 and 6.1.1.4'
N N 0.0061 0.0033 'International Tables Vol C Tables 4.2.6.8 and 6.1.1.4'
S S 0.1246 0.1234 'International Tables Vol C Tables 4.2.6.8 and 6.1.1.4'

loop_
_geom_angle_atom_site_label_1
_geom_angle_atom_site_label_2
_geom_angle_atom_site_label_3
_geom_angle
_geom_angle_site_symmetry_1
_geom_angle_site_symmetry_3
C2 C1 C3 116.21(17) . 2_756
C2 C1 H1 121.9 . .
C3 C1 H1 121.9 2_756 .
C1 C2 C3 120.93(17) . .
C1 C2 C8 133.04(17) . .
C3 C2 C8 106.03(16) . .
C1 C3 C2 122.86(17) 2_756 .
C1 C3 C4 128.48(17) 2_756 .
C2 C3 C4 108.66(16) . .
N1 C4 C5 132.40(18) . .
N1 C4 C3 121.32(17) . .
C5 C4 C3 106.28(16) . .
C8 C5 C6 113.66(17) . .
C8 C5 C4 107.55(16) . .
C6 C5 C4 138.79(18) . .
C7 C6 C5 111.49(17) . .
C7 C6 H6 124.3 . .
C5 C6 H6 124.3 . .
C6 C7 C10 129.09(18) . .
C6 C7 S1 111.70(14) . .
C10 C7 S1 119.04(15) . .
C5 C8 C2 111.48(16) . .
C5 C8 S1 111.51(14) . .
C2 C8 S1 137.00(15) . .
N2 C9 N1 173.5(2) . .
C7 C10 C11 112.69(16) . .
C7 C10 H10A 109.1 . .
C11 C10 H10A 109.1 . .
C7 C10 H10B 109.1 . .
C11 C10 H10B 109.1 . .
H10A C10 H10B 107.8 . .
C12 C11 C10 113.28(17) . .
C12 C11 H11A 108.9 . .
C10 C11 H11A 108.9 . .
C12 C11 H11B 108.9 . .
C10 C11 H11B 108.9 . .
H11A C11 H11B 107.7 . .
C13 C12 C11 113.66(17) . .
C13 C12 H12A 108.8 . .
C11 C12 H12A 108.8 . .
C13 C12 H12B 108.8 . .
C11 C12 H12B 108.8 . .
H12A C12 H12B 107.7 . .
C14 C13 C12 114.13(17) . .
C14 C13 H13A 108.7 . .
C12 C13 H13A 108.7 . .
C14 C13 H13B 108.7 . .
C12 C13 H13B 108.7 . .
H13A C13 H13B 107.6 . .
C13 C14 C15 113.55(19) . .
C13 C14 H14A 108.9 . .
C15 C14 H14A 108.9 . .
C13 C14 H14B 108.9 . .
C15 C14 H14B 108.9 . .
H14A C14 H14B 107.7 . .
C14 C15 H15A 109.5 . .
C14 C15 H15B 109.5 . .
H15A C15 H15B 109.5 . .
C14 C15 H15C 109.5 . .
H15A C15 H15C 109.5 . .
H15B C15 H15C 109.5 . .
C4 N1 C9 118.28(17) . .
C8 S1 C7 91.64(9) . .

loop_
_geom_bond_atom_site_label_1
_geom_bond_atom_site_label_2
_geom_bond_distance
_geom_bond_site_symmetry_2
C1 C2 1.385(3) .
C1 C3 1.389(2) 2_756
C1 H1 0.93 .
C2 C3 1.409(3) .
C2 C8 1.466(2) .
C3 C1 1.389(2) 2_756
C3 C4 1.486(3) .
C4 N1 1.294(2) .
C4 C5 1.463(2) .
C5 C8 1.374(3) .
C5 C6 1.419(3) .
C6 C7 1.363(3) .
C6 H6 0.93 .
C7 C10 1.500(2) .
C7 S1 1.746(2) .
C8 S1 1.6983(18) .
C9 N2 1.150(3) .
C9 N1 1.342(3) .
C10 C11 1.524(3) .
C10 H10A 0.97 .
C10 H10B 0.97 .
C11 C12 1.520(3) .
C11 H11A 0.97 .
C11 H11B 0.97 .
C12 C13 1.520(3) .
C12 H12A 0.97 .
C12 H12B 0.97 .
C13 C14 1.516(3) .
C13 H13A 0.97 .
C13 H13B 0.97 .
C14 C15 1.518(3) .
C14 H14A 0.97 .
C14 H14B 0.97 .
C15 H15A 0.96 .
C15 H15B 0.96 .
C15 H15C 0.96 .

loop_
_geom_torsion_atom_site_label_1
_geom_torsion_atom_site_label_2
_geom_torsion_atom_site_label_3
_geom_torsion_atom_site_label_4
_geom_torsion
_geom_torsion_site_symmetry_1
_geom_torsion_site_symmetry_4
C3 C1 C2 C3 -0.3(3) 2_756 .
C3 C1 C2 C8 179.45(19) 2_756 .
C1 C2 C3 C1 0.3(3) . 2_756
C8 C2 C3 C1 -179.50(17) . 2_756
C1 C2 C3 C4 -179.51(17) . .
C8 C2 C3 C4 0.7(2) . .
C1 C3 C4 N1 -0.9(3) 2_756 .
C2 C3 C4 N1 178.91(17) . .
C1 C3 C4 C5 179.51(19) 2_756 .
C2 C3 C4 C5 -0.7(2) . .
N1 C4 C5 C8 -179.1(2) . .
C3 C4 C5 C8 0.4(2) . .
N1 C4 C5 C6 0.0(4) . .
C3 C4 C5 C6 179.6(2) . .
C8 C5 C6 C7 -0.2(2) . .
C4 C5 C6 C7 -179.3(2) . .
C5 C6 C7 C10 -174.39(19) . .
C5 C6 C7 S1 0.7(2) . .
C6 C5 C8 C2 -179.39(16) . .
C4 C5 C8 C2 0.0(2) . .
C6 C5 C8 S1 -0.5(2) . .
C4 C5 C8 S1 178.92(13) . .
C1 C2 C8 C5 179.8(2) . .
C3 C2 C8 C5 -0.5(2) . .
C1 C2 C8 S1 1.3(4) . .
C3 C2 C8 S1 -178.98(17) . .
C6 C7 C10 C11 99.4(2) . .
S1 C7 C10 C11 -75.4(2) . .
C7 C10 C11 C12 175.68(18) . .
C10 C11 C12 C13 -176.79(18) . .
C11 C12 C13 C14 176.30(19) . .
C12 C13 C14 C15 -178.35(19) . .
C5 C4 N1 C9 0.0(3) . .
C3 C4 N1 C9 -179.55(19) . .
C5 C8 S1 C7 0.74(15) . .
C2 C8 S1 C7 179.3(2) . .
C6 C7 S1 C8 -0.85(16) . .
C10 C7 S1 C8 174.81(16) . .
